data_7702783
loop_
_publ_author_name
'Aldridge, Simon'
'Calder, Richard J.'
'Rossin, Andrea'
'Dickinson, Anthony A.'
'Willock, David J.'
'Jones, Cameron'
'Evans, David J.'
'Steed, Jonathan W.'
'Light, Mark E.'
'Coles, Simon J.'
'Hursthouse, Michael B.'

_publ_section_title
;
 Linking of metal centres through boryl ligands: synthesis, spectroscopic
 and structural characterisation of symmetrically bridged boryl complexes
;
_journal_issue 9
_journal_name_full 'Journal of the Chemical Society, Dalton Transactions'
_journal_page_first 2020
_journal_paper_doi 10.1039/b200695m
_journal_year 2002
_chemical_formula_sum 'C24 H54 O6 Si6'
_chemical_formula_weight 607.21
_space_group_IT_number 12
_space_group_name_Hall '-C 2y'
_space_group_name_H-M_alt 'C 1 2/m 1'
_symmetry_cell_setting monoclinic
_symmetry_space_group_name_H-M 'C 1 2/m 1'
_atom_sites_solution_hydrogens geom
_atom_sites_solution_primary direct
_atom_sites_solution_secondary difmap
_audit_creation_method SHELXL-97
_cell_angle_alpha 90.00
_cell_angle_beta 96.00(2)
_cell_angle_gamma 90.00
_cell_formula_units_Z 4
_cell_length_a 18.520(2)
_cell_length_b 17.898(2)
_cell_length_c 12.451(3)
_cell_measurement_temperature 150(2)
_cell_volume 4104.5(12)
_computing_structure_refinement 'SHELXL-97 (Sheldrick, 1997)'
_computing_structure_solution 'SHELXS-97 (Sheldrick, 1990)'
_diffrn_ambient_temperature 293(2)
_diffrn_measured_fraction_theta_full 0.998
_diffrn_measured_fraction_theta_max 0.998
_diffrn_measurement_device_type 'Nonius CAD4'
_diffrn_radiation_monochromator graphite
_diffrn_radiation_source 'fine-focus sealed tube'
_diffrn_radiation_type MoK\a
_diffrn_radiation_wavelength 0.71073
_diffrn_reflns_av_R_equivalents 0.0257
_diffrn_reflns_av_sigmaI/netI 0.0400
_diffrn_reflns_limit_h_max 22
_diffrn_reflns_limit_h_min -22
_diffrn_reflns_limit_k_max 21
_diffrn_reflns_limit_k_min 0
_diffrn_reflns_limit_l_max 14
_diffrn_reflns_limit_l_min 0
_diffrn_reflns_number 3943
_diffrn_reflns_theta_full 25.18
_diffrn_reflns_theta_max 25.18
_diffrn_reflns_theta_min 2.20
_exptl_absorpt_coefficient_mu 0.230
_exptl_absorpt_correction_T_max 1.00
_exptl_absorpt_correction_T_min 0.81
_exptl_absorpt_correction_type difabs
_exptl_crystal_colour colourless
_exptl_crystal_density_diffrn 0.983
_exptl_crystal_density_method 'not measured'
_exptl_crystal_description block
_exptl_crystal_F_000 1320
_exptl_crystal_size_max 0.6
_exptl_crystal_size_mid 0.5
_exptl_crystal_size_min 0.5
_refine_diff_density_max 0.896
_refine_diff_density_min -0.484
_refine_diff_density_rms 0.080
_refine_ls_extinction_method none
_refine_ls_goodness_of_fit_ref 1.104
_refine_ls_hydrogen_treatment mixed
_refine_ls_matrix_type full
_refine_ls_number_parameters 185
_refine_ls_number_reflns 3817
_refine_ls_number_restraints 24
_refine_ls_restrained_S_all 1.269
_refine_ls_R_factor_all 0.1033
_refine_ls_R_factor_gt 0.0689
_refine_ls_shift/su_max 0.000
_refine_ls_shift/su_mean 0.000
_refine_ls_structure_factor_coef Fsqd
_refine_ls_weighting_details 'calc w=1/[\s^2^(Fo^2^)+(0.1483P)^2^+4.5842P] where P=(Fo^2^+2Fc^2^)/3'
_refine_ls_weighting_scheme calc
_refine_ls_wR_factor_gt 0.2193
_refine_ls_wR_factor_ref 0.2391
_reflns_number_gt 2663
_reflns_number_total 3817
_reflns_threshold_expression >2sigma(I)
_cod_data_source_file b200695m.txt
_cod_data_source_block 001
_cod_original_cell_volume 4104.3(12)
_cod_original_sg_symbol_H-M C2/m
_cod_database_code 7702783

loop_
_symmetry_equiv_pos_as_xyz
'x, y, z'
'-x, y, -z'
'x+1/2, y+1/2, z'
'-x+1/2, y+1/2, -z'
'-x, -y, -z'
'x, -y, z'
'-x+1/2, -y+1/2, -z'
'x+1/2, -y+1/2, z'

loop_
_atom_site_label
_atom_site_type_symbol
_atom_site_fract_x
_atom_site_fract_y
_atom_site_fract_z
_atom_site_U_iso_or_equiv
_atom_site_adp_type
_atom_site_occupancy
_atom_site_symmetry_multiplicity
_atom_site_calc_flag
_atom_site_refinement_flags
Si1 Si 0.05298(9) 0.0000 0.20134(13) 0.0406(5) Uani 1 2 d S
Si2 Si 0.11998(10) 0.17738(10) 0.45460(13) 0.0721(6) Uani 1 1 d .
Si3 Si 0.30753(9) 0.0000 -0.16793(15) 0.0465(5) Uani 1 2 d S
Si4 Si 0.39405(6) 0.18089(7) 0.07931(11) 0.0442(4) Uani 1 1 d .
O1 O 0.0865(2) 0.0000 0.3314(3) 0.0419(10) Uani 1 2 d S
O2 O 0.04239(17) 0.13459(17) 0.4159(2) 0.0472(8) Uani 1 1 d .
O3 O 0.35037(19) 0.0000 -0.0437(3) 0.0345(9) Uani 1 2 d S
O4 O 0.42500(14) 0.13424(14) -0.0213(2) 0.0350(7) Uani 1 1 d .
C1 C 0.0421(3) 0.0000 0.4146(4) 0.0356(13) Uani 1 2 d S
C2 C 0.0214(2) 0.0674(2) 0.4574(3) 0.0380(9) Uani 1 1 d .
C3 C 0.1342(4) 0.0000 0.1263(6) 0.073(2) Uani 1 2 d S
H3A H 0.1194 0.0049 0.0504 0.109 Uiso 0.50 1 calc PR
H3B H 0.1602 -0.0461 0.1394 0.109 Uiso 0.50 1 calc PR
H3C H 0.1651 0.0411 0.1501 0.109 Uiso 0.50 1 calc PR
C4 C -0.0035(3) -0.0840(3) 0.1697(4) 0.0630(14) Uani 1 1 d .
H4A H -0.0234 -0.0824 0.0954 0.094 Uiso 1 1 calc R
H4B H -0.0423 -0.0852 0.2152 0.094 Uiso 1 1 calc R
H4C H 0.0259 -0.1280 0.1822 0.094 Uiso 1 1 calc R
C5 C 0.1669(5) 0.1907(6) 0.3384(8) 0.142(3) Uani 1 1 d U
H5A H 0.2045 0.1538 0.3376 0.213 Uiso 1 1 calc R
H5B H 0.1881 0.2397 0.3405 0.213 Uiso 1 1 calc R
H5C H 0.1335 0.1857 0.2745 0.213 Uiso 1 1 calc R
C6 C 0.0937(5) 0.2803(5) 0.4790(8) 0.128(3) Uani 1 1 d U
H6A H 0.1345 0.3060 0.5159 0.191 Uiso 1 1 calc R
H6B H 0.0538 0.2816 0.5222 0.191 Uiso 1 1 calc R
H6C H 0.0799 0.3041 0.4109 0.191 Uiso 1 1 calc R
C7 C 0.1543(6) 0.1443(7) 0.5852(8) 0.160(4) Uani 1 1 d U
H7A H 0.1697 0.1860 0.6305 0.240 Uiso 1 1 calc R
H7B H 0.1948 0.1117 0.5788 0.240 Uiso 1 1 calc R
H7C H 0.1168 0.1174 0.6165 0.240 Uiso 1 1 calc R
C8 C 0.4245(3) 0.0000 -0.0222(4) 0.0294(11) Uani 1 2 d S
C9 C 0.46206(19) 0.0672(2) -0.0099(3) 0.0290(8) Uani 1 1 d .
C10 C 0.3353(4) 0.0830(5) -0.2452(6) 0.113(3) Uani 1 1 d U
H10A H 0.3187 0.0769 -0.3204 0.169 Uiso 1 1 calc R
H10B H 0.3873 0.0874 -0.2366 0.169 Uiso 1 1 calc R
H10C H 0.3142 0.1274 -0.2183 0.169 Uiso 1 1 calc R
C11 C 0.2119(4) 0.0000 -0.1534(8) 0.092(3) Uani 1 2 d S
H11A H 0.1849 -0.0004 -0.2235 0.138 Uiso 1 2 calc SR
H11B H 0.1998 0.0440 -0.1150 0.138 Uiso 0.50 1 calc PR
H11C H 0.2000 -0.0436 -0.1139 0.138 Uiso 0.50 1 calc PR
C12 C 0.3647(3) 0.2707(3) 0.0147(6) 0.0734(17) Uani 1 1 d .
H12A H 0.3428 0.3014 0.0657 0.110 Uiso 1 1 calc R
H12B H 0.3300 0.2612 -0.0466 0.110 Uiso 1 1 calc R
H12C H 0.4060 0.2961 -0.0085 0.110 Uiso 1 1 calc R
C13 C 0.3168(3) 0.1301(3) 0.1293(5) 0.0706(16) Uani 1 1 d .
H13A H 0.2963 0.1600 0.1825 0.106 Uiso 1 1 calc R
H13B H 0.3338 0.0836 0.1612 0.106 Uiso 1 1 calc R
H13C H 0.2805 0.1204 0.0702 0.106 Uiso 1 1 calc R
C14 C 0.4669(3) 0.1931(3) 0.1913(4) 0.0646(15) Uani 1 1 d .
H14A H 0.4511 0.2277 0.2430 0.097 Uiso 1 1 calc R
H14B H 0.5096 0.2123 0.1634 0.097 Uiso 1 1 calc R
H14C H 0.4777 0.1458 0.2256 0.097 Uiso 1 1 calc R

loop_
_atom_site_aniso_label
_atom_site_aniso_U_11
_atom_site_aniso_U_22
_atom_site_aniso_U_33
_atom_site_aniso_U_23
_atom_site_aniso_U_13
_atom_site_aniso_U_12
Si1 0.0447(10) 0.0492(10) 0.0298(8) 0.000 0.0125(7) 0.000
Si2 0.0875(12) 0.0714(11) 0.0574(9) -0.0006(7) 0.0072(8) -0.0397(9)
Si3 0.0275(8) 0.0599(12) 0.0503(10) 0.000 -0.0051(7) 0.000
Si4 0.0371(7) 0.0353(7) 0.0615(8) -0.0049(5) 0.0109(6) 0.0078(5)
O1 0.037(2) 0.060(3) 0.032(2) 0.000 0.0149(17) 0.000
O2 0.062(2) 0.0430(18) 0.0373(15) 0.0038(13) 0.0077(14) -0.0128(14)
O3 0.0214(17) 0.036(2) 0.047(2) 0.000 0.0045(16) 0.000
O4 0.0302(13) 0.0285(14) 0.0462(16) 0.0024(12) 0.0040(12) 0.0039(11)
C1 0.035(3) 0.048(3) 0.025(3) 0.000 0.011(2) 0.000
C2 0.038(2) 0.045(2) 0.031(2) 0.0045(18) 0.0045(17) -0.0033(18)
C3 0.061(5) 0.117(7) 0.045(4) 0.000 0.026(4) 0.000
C4 0.078(4) 0.064(3) 0.045(3) 0.002(2) 0.000(3) -0.012(3)
C5 0.106(4) 0.176(6) 0.151(5) -0.014(4) 0.045(4) -0.069(4)
C6 0.152(5) 0.100(5) 0.129(5) -0.024(4) 0.008(4) -0.020(4)
C7 0.133(5) 0.169(5) 0.166(5) 0.055(4) -0.041(4) -0.033(4)
C8 0.024(2) 0.034(3) 0.031(3) 0.000 0.004(2) 0.000
C9 0.0263(18) 0.0265(19) 0.0343(19) 0.0007(16) 0.0038(14) 0.0041(15)
C10 0.114(4) 0.129(4) 0.088(4) 0.037(3) -0.025(3) -0.038(3)
C11 0.044(4) 0.159(10) 0.070(6) 0.000 -0.006(4) 0.000
C12 0.068(3) 0.042(3) 0.109(5) -0.005(3) 0.007(3) 0.018(3)
C13 0.060(3) 0.065(4) 0.094(4) -0.011(3) 0.038(3) 0.002(3)
C14 0.058(3) 0.072(4) 0.064(3) -0.021(3) 0.009(3) 0.014(3)

loop_
_atom_type_symbol
_atom_type_description
_atom_type_scat_dispersion_real
_atom_type_scat_dispersion_imag
_atom_type_scat_source
C C 0.0033 0.0016 'International Tables Vol C Tables 4.2.6.8 and 6.1.1.4'
H H 0.0000 0.0000 'International Tables Vol C Tables 4.2.6.8 and 6.1.1.4'
O O 0.0106 0.0060 'International Tables Vol C Tables 4.2.6.8 and 6.1.1.4'
Si Si 0.0817 0.0704 'International Tables Vol C Tables 4.2.6.8 and 6.1.1.4'

loop_
_geom_angle_atom_site_label_1
_geom_angle_atom_site_label_2
_geom_angle_atom_site_label_3
_geom_angle
_geom_angle_site_symmetry_1
_geom_angle_site_symmetry_3
O1 Si1 C4 110.51(18) . 6
O1 Si1 C4 110.51(18) . .
C4 Si1 C4 108.7(4) 6 .
O1 Si1 C3 104.5(3) . .
C4 Si1 C3 111.3(2) 6 .
C4 Si1 C3 111.3(2) . .
O2 Si2 C5 108.0(3) . .
O2 Si2 C7 109.1(4) . .
C5 Si2 C7 128.9(6) . .
O2 Si2 C6 105.1(3) . .
C5 Si2 C6 98.8(5) . .
C7 Si2 C6 104.1(5) . .
O3 Si3 C11 106.6(3) . .
O3 Si3 C10 110.4(2) . 6
C11 Si3 C10 112.2(3) . 6
O3 Si3 C10 110.4(2) . .
C11 Si3 C10 112.2(3) . .
C10 Si3 C10 105.1(6) 6 .
O4 Si4 C14 110.31(19) . .
O4 Si4 C12 102.6(2) . .
C14 Si4 C12 112.5(3) . .
O4 Si4 C13 110.3(2) . .
C14 Si4 C13 109.4(3) . .
C12 Si4 C13 111.6(3) . .
C1 O1 Si1 122.2(4) . .
C2 O2 Si2 124.3(3) . .
C8 O3 Si3 123.5(3) . .
C9 O4 Si4 124.5(2) . .
O1 C1 C2 119.7(2) . .
O1 C1 C2 119.7(2) . 6
C2 C1 C2 120.6(5) . 6
O2 C2 C2 119.5(2) . 2_556
O2 C2 C1 120.8(3) . .
C2 C2 C1 119.7(2) 2_556 .
O3 C8 C9 120.1(2) . .
O3 C8 C9 120.1(2) . 6
C9 C8 C9 119.8(4) . 6
O4 C9 C8 120.1(3) . .
O4 C9 C9 119.74(18) . 2_655
C8 C9 C9 120.1(2) . 2_655

loop_
_geom_bond_atom_site_label_1
_geom_bond_atom_site_label_2
_geom_bond_distance
_geom_bond_site_symmetry_2
Si1 O1 1.673(4) .
Si1 C4 1.850(5) 6
Si1 C4 1.850(5) .
Si1 C3 1.852(7) .
Si2 O2 1.655(3) .
Si2 C5 1.780(8) .
Si2 C7 1.784(9) .
Si2 C6 1.936(9) .
Si3 O3 1.663(4) .
Si3 C11 1.799(8) .
Si3 C10 1.872(7) 6
Si3 C10 1.872(7) .
Si4 O4 1.657(3) .
Si4 C14 1.848(6) .
Si4 C12 1.854(5) .
Si4 C13 1.856(5) .
O1 C1 1.389(6) .
O2 C2 1.381(5) .
O3 C8 1.370(6) .
O4 C9 1.383(4) .
C1 C2 1.389(5) .
C1 C2 1.389(5) 6
C2 C2 1.387(8) 2_556
C8 C9 1.390(4) .
C8 C9 1.390(4) 6
C9 C9 1.401(7) 2_655

loop_
_geom_torsion_atom_site_label_1
_geom_torsion_atom_site_label_2
_geom_torsion_atom_site_label_3
_geom_torsion_atom_site_label_4
_geom_torsion
_geom_torsion_site_symmetry_1
_geom_torsion_site_symmetry_4
C4 Si1 O1 C1 60.2(2) 6 .
C4 Si1 O1 C1 -60.2(2) . .
C3 Si1 O1 C1 180.0 . .
C5 Si2 O2 C2 123.0(5) . .
C7 Si2 O2 C2 -21.1(6) . .
C6 Si2 O2 C2 -132.3(4) . .
C11 Si3 O3 C8 180.0 . .
C10 Si3 O3 C8 57.9(3) 6 .
C10 Si3 O3 C8 -57.9(3) . .
C14 Si4 O4 C9 51.0(4) . .
C12 Si4 O4 C9 171.0(3) . .
C13 Si4 O4 C9 -70.0(3) . .
Si1 O1 C1 C2 -91.4(4) . .
Si1 O1 C1 C2 91.4(4) . 6
Si2 O2 C2 C2 93.8(5) . 2_556
Si2 O2 C2 C1 -86.6(5) . .
O1 C1 C2 O2 2.2(7) . .
C2 C1 C2 O2 179.3(3) 6 .
O1 C1 C2 C2 -178.2(5) . 2_556
C2 C1 C2 C2 -1.1(9) 6 2_556
Si3 O3 C8 C9 90.9(4) . .
Si3 O3 C8 C9 -90.9(4) . 6
Si4 O4 C9 C8 92.1(4) . .
Si4 O4 C9 C9 -90.5(5) . 2_655
O3 C8 C9 O4 -1.3(6) . .
C9 C8 C9 O4 -179.6(3) 6 .
O3 C8 C9 C9 -178.7(5) . 2_655
C9 C8 C9 C9 3.0(8) 6 2_655
